data_8105856
loop_
_publ_author_name
'Tan, Bo'
'Wu, Qi-Yun'
'Wu, Ji-Chun'
'Huo, Shao-Jie'
'He, Xi-Cheng'
'Du, Jiang'

_publ_section_title
;
 Crystal structure of (E)-N-((3R,5S,10S,
 13S,14S,17S)-17-((S)-1-(dimethylamino)ethyl)-10,13-dimethylhexadecahydro-1H-cyclopenta[a]phenanthren-3-yl)-2-methylbut-2-enamide
 -- water -- methanol (1/1/1), C29H54N2O3
;
_journal_issue 4
_journal_name_full 'Zeitschrift f\"ur Kristallographie - New Crystal Structures'
_journal_page_first 801
_journal_page_last 803
_journal_paper_doi 10.1515/ncrs-2019-0122
_journal_volume 234
_journal_year 2019
_chemical_absolute_configuration .
_chemical_formula_moiety 'C28 H48 N2 O, H2 O, C H4 O'
_chemical_formula_sum 'C29 H54 N2 O3'
_chemical_formula_weight 478.74
_space_group_crystal_system monoclinic
_space_group_IT_number 4
_space_group_name_Hall 'P 2yb'
_space_group_name_H-M_alt 'P 1 21 1'
_atom_sites_solution_hydrogens mixed
_atom_sites_solution_primary dual
_cell_angle_alpha 90
_cell_angle_beta 93.171(4)
_cell_angle_gamma 90
_cell_formula_units_Z 2
_cell_length_a 9.8091(11)
_cell_length_b 7.6661(8)
_cell_length_c 19.095(2)
_cell_measurement_reflns_used 2768
_cell_measurement_temperature 250
_cell_measurement_theta_max 23.899
_cell_measurement_theta_min 2.864
_cell_volume 1433.7(3)
_computing_cell_refinement 'SAINT V8.38A (?, 2016)'
_computing_data_reduction 'SAINT V8.38A (?, 2016)'
_computing_molecular_graphics 'Olex2 (Dolomanov et al., 2009)'
_computing_publication_material 'Olex2 (Dolomanov et al., 2009)'
_computing_structure_refinement 'ShelXL (Sheldrick, 2015)'
_computing_structure_solution 'ShelXT (Sheldrick, 2015)'
_diffrn_ambient_temperature 250
_diffrn_measured_fraction_theta_full 0.996
_diffrn_measured_fraction_theta_max 0.996
_diffrn_measurement_device_type 'Bruker APEX-II CCD'
_diffrn_measurement_method '\f and \w scans'
_diffrn_radiation_type MoK\a
_diffrn_radiation_wavelength 0.71073
_diffrn_reflns_av_R_equivalents 0.0579
_diffrn_reflns_av_unetI/netI 0.1118
_diffrn_reflns_Laue_measured_fraction_full 0.996
_diffrn_reflns_Laue_measured_fraction_max 0.996
_diffrn_reflns_limit_h_max 11
_diffrn_reflns_limit_h_min -12
_diffrn_reflns_limit_k_max 10
_diffrn_reflns_limit_k_min -10
_diffrn_reflns_limit_l_max 25
_diffrn_reflns_limit_l_min -24
_diffrn_reflns_number 14394
_diffrn_reflns_point_group_measured_fraction_full 0.993
_diffrn_reflns_point_group_measured_fraction_max 0.989
_diffrn_reflns_theta_full 25.242
_diffrn_reflns_theta_max 27.905
_diffrn_reflns_theta_min 2.864
_diffrn_standards_number 0
_exptl_absorpt_coefficient_mu 0.070
_exptl_absorpt_correction_T_max 0.7456
_exptl_absorpt_correction_T_min 0.6257
_exptl_absorpt_correction_type multi-scan
_exptl_absorpt_process_details
;
SADABS-2016/2 (Bruker,2016/2) was used for absorption 
correction. wR2(int) was 0.1103 before and 0.0557 after 
correction. The Ratio of minimum to maximum transmission 
is 0.8392. The \l/2 correction factor is Not present.
;
_exptl_crystal_colour colourless
_exptl_crystal_colour_primary colourless
_exptl_crystal_density_diffrn 1.109
_exptl_crystal_description block
_exptl_crystal_F_000 532
_exptl_crystal_size_max 0.19
_exptl_crystal_size_mid 0.08
_exptl_crystal_size_min 0.05
_refine_diff_density_max 0.169
_refine_diff_density_min -0.163
_refine_diff_density_rms 0.036
_refine_ls_abs_structure_details
;
 Refined as an inversion twin.
;
_refine_ls_abs_structure_Flack 0(3)
_refine_ls_extinction_coef .
_refine_ls_extinction_method none
_refine_ls_goodness_of_fit_ref 1.013
_refine_ls_hydrogen_treatment constr
_refine_ls_matrix_type full
_refine_ls_number_parameters 320
_refine_ls_number_reflns 6775
_refine_ls_number_restraints 1
_refine_ls_restrained_S_all 1.013
_refine_ls_R_factor_all 0.1498
_refine_ls_R_factor_gt 0.0657
_refine_ls_shift/su_max 0.000
_refine_ls_shift/su_mean 0.000
_refine_ls_structure_factor_coef Fsqd
_refine_ls_weighting_details 'w=1/[\s^2^(Fo^2^)+(0.0443P)^2^] where P=(Fo^2^+2Fc^2^)/3'
_refine_ls_weighting_scheme calc
_refine_ls_wR_factor_gt 0.1082
_refine_ls_wR_factor_ref 0.1362
_reflns_Friedel_coverage 0.849
_reflns_Friedel_fraction_full 0.989
_reflns_Friedel_fraction_max 0.980
_reflns_number_gt 3520
_reflns_number_total 6775
_reflns_threshold_expression 'I > 2\s(I)'
_cod_data_source_file suppl_ncrs-2019-0122_suppl.cif
_cod_data_source_block a
_cod_database_code 8105856
_shelx_space_group_comment
;
The symmetry employed for this shelxl refinement is uniquely defined
by the following loop, which should always be used as a source of
symmetry information in preference to the above space-group names.
They are only intended as comments.
;
_shelx_estimated_absorpt_t_max 0.996
_shelx_estimated_absorpt_t_min 0.987
_olex2_refinement_description
;
1. Twinned data refinement
 Scales: 1(3)
 0(3)
2. Fixed Uiso
 At 1.2 times of:
  All C(H) groups, All C(H,H) groups, All N(H) groups
 At 1.5 times of:
  All C(H,H,H) groups, All O(H) groups, All O(H,H) groups
3.a Free rotating group:
 O2(H2C,H2D)
3.b Ternary CH refined with riding coordinates:
 C19(H19), C3(H3), C7(H7), C8(H8), C9(H9), C12(H12), C16(H16)
3.c Secondary CH2 refined with riding coordinates:
 C1(H1A,H1B), C2(H2A,H2B), C5(H5A,H5B), C6(H6A,H6B), C10(H10A,H10B), C11(H11A,
 H11B), C14(H14A,H14B), C15(H15A,H15B), C17(H17A,H17B)
3.d Aromatic/amide H refined with riding coordinates:
 N1(H1), C26(H26)
3.e Idealised Me refined as rotating group:
 C18(H18A,H18B,H18C), C20(H20A,H20B,H20C), C23(H23A,H23B,H23C), C22(H22A,H22B,
 H22C), C21(H21A,H21B,H21C), C27(H27A,H27B,H27C), C28(H28A,H28B,H28C), C29(H29A,
 H29B,H29C)
3.f Idealised tetrahedral OH refined as rotating group:
 O3(H3A)
;
_olex2_submission_special_instructions 'No special instructions were received'

loop_
_space_group_symop_operation_xyz
'x, y, z'
'-x, y+1/2, -z'

loop_
_atom_site_label
_atom_site_type_symbol
_atom_site_fract_x
_atom_site_fract_y
_atom_site_fract_z
_atom_site_U_iso_or_equiv
_atom_site_adp_type
_atom_site_occupancy
_atom_site_site_symmetry_order
_atom_site_calc_flag
_atom_site_refinement_flags_posn
_atom_site_refinement_flags_adp
_atom_site_refinement_flags_occupancy
_atom_site_disorder_assembly
_atom_site_disorder_group
O1 O 0.7378(3) 0.5316(5) 0.85083(14) 0.0681(9) Uani 1 1 d . . . . .
N1 N 0.5101(3) 0.5420(5) 0.84832(14) 0.0471(9) Uani 1 1 d . . . . .
H1 H 0.437562 0.543957 0.872548 0.056 Uiso 1 1 calc R . . . .
N2 N 0.0938(4) 0.5137(5) 0.21028(17) 0.0526(9) Uani 1 1 d . . . . .
C1 C 0.2116(4) 0.2185(5) 0.40154(19) 0.0382(10) Uani 1 1 d . . . . .
H1A H 0.131620 0.165700 0.421626 0.046 Uiso 1 1 calc R . . . .
H1B H 0.283751 0.130434 0.399698 0.046 Uiso 1 1 calc R . . . .
C2 C 0.1744(4) 0.2938(5) 0.3274(2) 0.0403(11) Uani 1 1 d . . . . .
H2A H 0.235172 0.246006 0.293170 0.048 Uiso 1 1 calc R . . . .
H2B H 0.080061 0.263994 0.312543 0.048 Uiso 1 1 calc R . . . .
C19 C 0.0978(4) 0.5952(5) 0.28057(19) 0.0405(11) Uani 1 1 d . . . . .
H19 H 0.004336 0.587170 0.297370 0.049 Uiso 1 1 calc R . . . .
C3 C 0.1914(4) 0.4925(5) 0.33275(18) 0.0305(9) Uani 1 1 d . . . . .
H3 H 0.286723 0.520011 0.322282 0.037 Uiso 1 1 calc R . . . .
C4 C 0.1766(3) 0.5295(6) 0.41217(17) 0.0278(8) Uani 1 1 d . . . . .
C5 C 0.2392(4) 0.6967(5) 0.44215(19) 0.0408(11) Uani 1 1 d . . . . .
H5A H 0.184545 0.796424 0.424905 0.049 Uiso 1 1 calc R . . . .
H5B H 0.331472 0.710182 0.425728 0.049 Uiso 1 1 calc R . . . .
C6 C 0.2461(5) 0.6967(5) 0.5222(2) 0.0482(13) Uani 1 1 d . . . . .
H6A H 0.152863 0.702258 0.538039 0.058 Uiso 1 1 calc R . . . .
H6B H 0.293884 0.802371 0.538821 0.058 Uiso 1 1 calc R . . . .
C7 C 0.3179(3) 0.5380(5) 0.55608(16) 0.0285(8) Uani 1 1 d . . . . .
H7 H 0.414649 0.545785 0.544183 0.034 Uiso 1 1 calc R . . . .
C8 C 0.2629(4) 0.3661(5) 0.52405(19) 0.0271(9) Uani 1 1 d . . . . .
H8 H 0.167861 0.350396 0.537834 0.032 Uiso 1 1 calc R . . . .
C9 C 0.2611(4) 0.3761(5) 0.44422(18) 0.0268(8) Uani 1 1 d . . . . .
H9 H 0.356651 0.396786 0.432204 0.032 Uiso 1 1 calc R . . . .
C10 C 0.3475(4) 0.2129(5) 0.55287(18) 0.0381(10) Uani 1 1 d . . . . .
H10A H 0.304575 0.103884 0.536417 0.046 Uiso 1 1 calc R . . . .
H10B H 0.438613 0.218472 0.534343 0.046 Uiso 1 1 calc R . . . .
C11 C 0.3619(4) 0.2107(5) 0.63262(19) 0.0407(11) Uani 1 1 d . . . . .
H11A H 0.273393 0.181629 0.650978 0.049 Uiso 1 1 calc R . . . .
H11B H 0.426767 0.119104 0.647723 0.049 Uiso 1 1 calc R . . . .
C12 C 0.4105(4) 0.3827(5) 0.66347(18) 0.0303(9) Uani 1 1 d . . . . .
H12 H 0.501525 0.404408 0.645320 0.036 Uiso 1 1 calc R . . . .
C13 C 0.3184(3) 0.5365(5) 0.63746(16) 0.0294(8) Uani 1 1 d . . . . .
C14 C 0.3831(5) 0.7052(6) 0.6678(2) 0.0456(11) Uani 1 1 d . . . . .
H14A H 0.470448 0.724494 0.646471 0.055 Uiso 1 1 calc R . . . .
H14B H 0.323207 0.803623 0.654666 0.055 Uiso 1 1 calc R . . . .
C15 C 0.4077(5) 0.7033(6) 0.7476(2) 0.0500(12) Uani 1 1 d . . . . .
H15A H 0.454270 0.811084 0.762765 0.060 Uiso 1 1 calc R . . . .
H15B H 0.319747 0.699130 0.769513 0.060 Uiso 1 1 calc R . . . .
C16 C 0.4933(4) 0.5482(6) 0.77190(18) 0.0411(10) Uani 1 1 d . . . . .
H16 H 0.584950 0.561315 0.753231 0.049 Uiso 1 1 calc R . . . .
C17 C 0.4311(4) 0.3776(6) 0.74303(19) 0.0385(10) Uani 1 1 d . . . . .
H17A H 0.491491 0.280133 0.756730 0.046 Uiso 1 1 calc R . . . .
H17B H 0.342987 0.357747 0.763530 0.046 Uiso 1 1 calc R . . . .
C18 C 0.1736(4) 0.5190(6) 0.66259(19) 0.0466(11) Uani 1 1 d . . . . .
H18A H 0.131507 0.414208 0.642848 0.070 Uiso 1 1 calc GR . . . .
H18B H 0.120116 0.619948 0.647484 0.070 Uiso 1 1 calc GR . . . .
H18C H 0.177446 0.511760 0.713381 0.070 Uiso 1 1 calc GR . . . .
C20 C 0.1347(5) 0.7895(6) 0.2792(2) 0.0554(13) Uani 1 1 d . . . . .
H20A H 0.229513 0.802484 0.268184 0.083 Uiso 1 1 calc GR . . . .
H20B H 0.121101 0.840699 0.324720 0.083 Uiso 1 1 calc GR . . . .
H20C H 0.076738 0.848210 0.243743 0.083 Uiso 1 1 calc GR . . . .
C23 C 0.0261(3) 0.5178(6) 0.42891(19) 0.0406(10) Uani 1 1 d . . . . .
H23A H -0.016645 0.421416 0.403169 0.061 Uiso 1 1 calc GR . . . .
H23B H -0.019813 0.625728 0.415349 0.061 Uiso 1 1 calc GR . . . .
H23C H 0.019308 0.498998 0.478832 0.061 Uiso 1 1 calc GR . . . .
C22 C -0.0156(6) 0.5910(8) 0.1634(3) 0.097(2) Uani 1 1 d . . . . .
H22A H -0.102612 0.579310 0.184732 0.145 Uiso 1 1 calc GR . . . .
H22B H -0.019566 0.530640 0.118642 0.145 Uiso 1 1 calc GR . . . .
H22C H 0.003690 0.713505 0.156036 0.145 Uiso 1 1 calc GR . . . .
C21 C 0.2242(5) 0.5226(8) 0.1760(2) 0.0726(15) Uani 1 1 d . . . . .
H21A H 0.218052 0.453577 0.133323 0.109 Uiso 1 1 calc GR . . . .
H21B H 0.296733 0.477228 0.207410 0.109 Uiso 1 1 calc GR . . . .
H21C H 0.243802 0.642971 0.164475 0.109 Uiso 1 1 calc GR . . . .
C24 C 0.6322(4) 0.5336(6) 0.88238(19) 0.0415(10) Uani 1 1 d . . . . .
C25 C 0.6400(4) 0.5170(6) 0.9607(2) 0.0492(11) Uani 1 1 d . . . . .
C26 C 0.5445(5) 0.5769(7) 0.9983(2) 0.0576(13) Uani 1 1 d . . . . .
H26 H 0.468001 0.627580 0.974387 0.069 Uiso 1 1 calc R . . . .
C27 C 0.5460(6) 0.5719(8) 1.0781(2) 0.0866(18) Uani 1 1 d . . . . .
H27A H 0.538767 0.451908 1.093607 0.130 Uiso 1 1 calc GR . . . .
H27B H 0.469506 0.638541 1.093902 0.130 Uiso 1 1 calc GR . . . .
H27C H 0.630699 0.621876 1.097493 0.130 Uiso 1 1 calc GR . . . .
C28 C 0.7707(5) 0.4354(8) 0.9917(3) 0.0827(19) Uani 1 1 d . . . . .
H28A H 0.788454 0.327649 0.967142 0.124 Uiso 1 1 calc GR . . . .
H28B H 0.761027 0.410795 1.040991 0.124 Uiso 1 1 calc GR . . . .
H28C H 0.846106 0.515449 0.986735 0.124 Uiso 1 1 calc GR . . . .
O2 O 0.9965(3) 0.6660(5) 0.8360(2) 0.0778(12) Uani 1 1 d . . . . .
H2C H 0.977259 0.758986 0.812309 0.117 Uiso 1 1 d G . . . .
H2D H 0.919488 0.631922 0.850582 0.117 Uiso 1 1 d G . . . .
O3 O 1.2276(3) 0.5247(7) 0.89842(17) 0.0837(11) Uani 1 1 d . . . . .
H3A H 1.161022 0.556122 0.872776 0.126 Uiso 1 1 calc GR . . . .
C29 C 1.1818(6) 0.4456(8) 0.9585(3) 0.0805(18) Uani 1 1 d . . . . .
H29A H 1.109155 0.364139 0.945447 0.121 Uiso 1 1 calc GR . . . .
H29B H 1.147718 0.534076 0.989386 0.121 Uiso 1 1 calc GR . . . .
H29C H 1.256792 0.383512 0.982606 0.121 Uiso 1 1 calc GR . . . .

loop_
_atom_site_aniso_label
_atom_site_aniso_U_11
_atom_site_aniso_U_22
_atom_site_aniso_U_33
_atom_site_aniso_U_23
_atom_site_aniso_U_13
_atom_site_aniso_U_12
O1 0.0394(17) 0.109(3) 0.0560(19) -0.005(2) 0.0071(14) 0.001(2)
N1 0.041(2) 0.070(2) 0.0299(17) -0.004(2) 0.0036(14) -0.008(2)
N2 0.056(2) 0.064(3) 0.037(2) 0.003(2) -0.0072(16) 0.006(2)
C1 0.044(3) 0.031(2) 0.039(2) -0.001(2) 0.0005(19) 0.002(2)
C2 0.042(3) 0.044(3) 0.035(2) -0.002(2) 0.001(2) 0.000(2)
C19 0.042(3) 0.046(3) 0.033(2) 0.004(2) 0.0003(19) 0.005(2)
C3 0.028(2) 0.032(2) 0.032(2) 0.0047(18) 0.0043(16) -0.0031(18)
C4 0.0262(18) 0.0248(19) 0.0327(19) 0.0031(19) 0.0031(14) -0.001(2)
C5 0.056(3) 0.028(2) 0.038(3) 0.006(2) -0.005(2) -0.003(2)
C6 0.076(4) 0.026(2) 0.041(3) -0.004(2) -0.010(2) 0.007(3)
C7 0.0329(19) 0.0200(19) 0.0326(19) 0.0035(19) 0.0027(15) -0.001(2)
C8 0.027(2) 0.021(2) 0.032(2) 0.0042(17) 0.0016(17) -0.0001(18)
C9 0.0249(19) 0.0219(19) 0.034(2) -0.0024(19) 0.0037(16) 0.0001(18)
C10 0.053(3) 0.023(2) 0.037(2) 0.0004(19) -0.0052(19) 0.009(2)
C11 0.053(3) 0.025(2) 0.042(3) 0.005(2) -0.004(2) 0.004(2)
C12 0.029(2) 0.030(2) 0.032(2) 0.003(2) 0.0003(17) 0.002(2)
C13 0.034(2) 0.026(2) 0.0279(19) 0.0007(19) 0.0046(15) -0.002(2)
C14 0.066(3) 0.031(2) 0.040(3) -0.002(2) -0.001(2) -0.003(2)
C15 0.068(3) 0.044(3) 0.037(3) -0.006(2) -0.004(2) -0.007(3)
C16 0.037(2) 0.057(3) 0.029(2) 0.001(2) 0.0018(16) -0.009(2)
C17 0.042(2) 0.037(2) 0.036(2) 0.003(2) 0.0015(19) 0.001(2)
C18 0.037(2) 0.061(3) 0.042(2) -0.008(2) 0.0067(17) 0.006(3)
C20 0.076(3) 0.045(3) 0.045(3) 0.014(2) -0.001(2) 0.002(3)
C23 0.035(2) 0.048(3) 0.039(2) 0.006(2) 0.0062(16) 0.009(2)
C22 0.118(5) 0.107(5) 0.060(3) 0.008(3) -0.046(3) 0.017(4)
C21 0.095(4) 0.083(4) 0.042(3) 0.006(3) 0.023(2) -0.001(4)
C24 0.043(2) 0.043(2) 0.039(2) -0.006(2) -0.0028(19) -0.002(3)
C25 0.049(3) 0.053(3) 0.045(2) -0.008(3) -0.003(2) -0.006(3)
C26 0.054(3) 0.073(4) 0.045(3) -0.008(3) -0.004(2) 0.000(3)
C27 0.111(4) 0.113(5) 0.037(3) -0.010(3) 0.013(3) -0.005(4)
C28 0.066(4) 0.113(5) 0.066(4) 0.001(3) -0.014(3) 0.029(3)
O2 0.050(2) 0.091(3) 0.091(3) 0.021(2) -0.011(2) 0.002(2)
O3 0.0452(19) 0.146(4) 0.060(2) 0.023(3) 0.0073(15) 0.013(3)
C29 0.070(4) 0.098(4) 0.073(4) 0.013(3) -0.003(3) -0.005(3)

loop_
_atom_type_symbol
_atom_type_description
_atom_type_scat_dispersion_real
_atom_type_scat_dispersion_imag
_atom_type_scat_source
C C 0.0033 0.0016 'International Tables Vol C Tables 4.2.6.8 and 6.1.1.4'
H H 0.0000 0.0000 'International Tables Vol C Tables 4.2.6.8 and 6.1.1.4'
N N 0.0061 0.0033 'International Tables Vol C Tables 4.2.6.8 and 6.1.1.4'
O O 0.0106 0.0060 'International Tables Vol C Tables 4.2.6.8 and 6.1.1.4'

loop_
_geom_angle_atom_site_label_1
_geom_angle_atom_site_label_2
_geom_angle_atom_site_label_3
_geom_angle
_geom_angle_site_symmetry_1
_geom_angle_site_symmetry_3
C16 N1 H1 118.7 . .
C24 N1 H1 118.7 . .
C24 N1 C16 122.5(3) . .
C19 N2 C22 111.2(4) . .
C21 N2 C19 113.9(3) . .
C21 N2 C22 109.3(4) . .
H1A C1 H1B 108.9 . .
C2 C1 H1A 110.9 . .
C2 C1 H1B 110.9 . .
C9 C1 H1A 110.9 . .
C9 C1 H1B 110.9 . .
C9 C1 C2 104.2(3) . .
C1 C2 H2A 110.4 . .
C1 C2 H2B 110.4 . .
H2A C2 H2B 108.6 . .
C3 C2 C1 106.8(3) . .
C3 C2 H2A 110.4 . .
C3 C2 H2B 110.4 . .
N2 C19 H19 106.8 . .
N2 C19 C3 110.9(3) . .
N2 C19 C20 112.9(3) . .
C3 C19 H19 106.8 . .
C20 C19 H19 106.8 . .
C20 C19 C3 112.1(3) . .
C2 C3 H3 107.3 . .
C2 C3 C4 103.3(3) . .
C19 C3 C2 114.0(3) . .
C19 C3 H3 107.3 . .
C19 C3 C4 117.0(3) . .
C4 C3 H3 107.3 . .
C5 C4 C3 117.6(3) . .
C5 C4 C9 107.2(3) . .
C5 C4 C23 110.2(3) . .
C9 C4 C3 99.8(3) . .
C23 C4 C3 109.6(3) . .
C23 C4 C9 112.1(3) . .
C4 C5 H5A 109.2 . .
C4 C5 H5B 109.2 . .
C4 C5 C6 111.8(3) . .
H5A C5 H5B 107.9 . .
C6 C5 H5A 109.2 . .
C6 C5 H5B 109.2 . .
C5 C6 H6A 108.6 . .
C5 C6 H6B 108.6 . .
C5 C6 C7 114.7(3) . .
H6A C6 H6B 107.6 . .
C7 C6 H6A 108.6 . .
C7 C6 H6B 108.6 . .
C6 C7 H7 106.2 . .
C6 C7 C8 111.7(3) . .
C6 C7 C13 113.9(3) . .
C8 C7 H7 106.2 . .
C8 C7 C13 111.9(3) . .
C13 C7 H7 106.2 . .
C7 C8 H8 108.2 . .
C9 C8 C7 109.8(3) . .
C9 C8 H8 108.2 . .
C10 C8 C7 110.2(3) . .
C10 C8 H8 108.2 . .
C10 C8 C9 112.1(3) . .
C1 C9 C4 104.1(3) . .
C1 C9 C8 118.7(3) . .
C1 C9 H9 106.3 . .
C4 C9 H9 106.3 . .
C8 C9 C4 114.2(3) . .
C8 C9 H9 106.3 . .
C8 C10 H10A 109.0 . .
C8 C10 H10B 109.0 . .
H10A C10 H10B 107.8 . .
C11 C10 C8 112.9(3) . .
C11 C10 H10A 109.0 . .
C11 C10 H10B 109.0 . .
C10 C11 H11A 109.0 . .
C10 C11 H11B 109.0 . .
H11A C11 H11B 107.8 . .
C12 C11 C10 113.0(3) . .
C12 C11 H11A 109.0 . .
C12 C11 H11B 109.0 . .
C11 C12 H12 106.3 . .
C11 C12 C13 111.9(3) . .
C11 C12 C17 112.8(3) . .
C13 C12 H12 106.3 . .
C17 C12 H12 106.3 . .
C17 C12 C13 112.5(3) . .
C12 C13 C7 107.2(3) . .
C14 C13 C7 110.4(3) . .
C14 C13 C12 107.3(3) . .
C18 C13 C7 111.3(3) . .
C18 C13 C12 111.6(3) . .
C18 C13 C14 109.0(3) . .
C13 C14 H14A 108.8 . .
C13 C14 H14B 108.8 . .
H14A C14 H14B 107.7 . .
C15 C14 C13 113.9(3) . .
C15 C14 H14A 108.8 . .
C15 C14 H14B 108.8 . .
C14 C15 H15A 109.3 . .
C14 C15 H15B 109.3 . .
H15A C15 H15B 108.0 . .
C16 C15 C14 111.5(4) . .
C16 C15 H15A 109.3 . .
C16 C15 H15B 109.3 . .
N1 C16 C15 111.2(3) . .
N1 C16 H16 108.0 . .
N1 C16 C17 110.6(3) . .
C15 C16 H16 108.0 . .
C15 C16 C17 110.9(3) . .
C17 C16 H16 108.0 . .
C12 C17 C16 111.4(3) . .
C12 C17 H17A 109.3 . .
C12 C17 H17B 109.3 . .
C16 C17 H17A 109.3 . .
C16 C17 H17B 109.3 . .
H17A C17 H17B 108.0 . .
C13 C18 H18A 109.5 . .
C13 C18 H18B 109.5 . .
C13 C18 H18C 109.5 . .
H18A C18 H18B 109.5 . .
H18A C18 H18C 109.5 . .
H18B C18 H18C 109.5 . .
C19 C20 H20A 109.5 . .
C19 C20 H20B 109.5 . .
C19 C20 H20C 109.5 . .
H20A C20 H20B 109.5 . .
H20A C20 H20C 109.5 . .
H20B C20 H20C 109.5 . .
C4 C23 H23A 109.5 . .
C4 C23 H23B 109.5 . .
C4 C23 H23C 109.5 . .
H23A C23 H23B 109.5 . .
H23A C23 H23C 109.5 . .
H23B C23 H23C 109.5 . .
N2 C22 H22A 109.5 . .
N2 C22 H22B 109.5 . .
N2 C22 H22C 109.5 . .
H22A C22 H22B 109.5 . .
H22A C22 H22C 109.5 . .
H22B C22 H22C 109.5 . .
N2 C21 H21A 109.5 . .
N2 C21 H21B 109.5 . .
N2 C21 H21C 109.5 . .
H21A C21 H21B 109.5 . .
H21A C21 H21C 109.5 . .
H21B C21 H21C 109.5 . .
O1 C24 N1 121.4(3) . .
O1 C24 C25 119.4(4) . .
N1 C24 C25 119.1(4) . .
C24 C25 C28 114.8(4) . .
C26 C25 C24 121.6(4) . .
C26 C25 C28 123.5(4) . .
C25 C26 H26 117.4 . .
C25 C26 C27 125.3(5) . .
C27 C26 H26 117.4 . .
C26 C27 H27A 109.5 . .
C26 C27 H27B 109.5 . .
C26 C27 H27C 109.5 . .
H27A C27 H27B 109.5 . .
H27A C27 H27C 109.5 . .
H27B C27 H27C 109.5 . .
C25 C28 H28A 109.5 . .
C25 C28 H28B 109.5 . .
C25 C28 H28C 109.5 . .
H28A C28 H28B 109.5 . .
H28A C28 H28C 109.5 . .
H28B C28 H28C 109.5 . .
H2C O2 H2D 104.5 . .
C29 O3 H3A 109.5 . .
O3 C29 H29A 109.5 . .
O3 C29 H29B 109.5 . .
O3 C29 H29C 109.5 . .
H29A C29 H29B 109.5 . .
H29A C29 H29C 109.5 . .
H29B C29 H29C 109.5 . .

loop_
_geom_bond_atom_site_label_1
_geom_bond_atom_site_label_2
_geom_bond_distance
_geom_bond_site_symmetry_2
O1 C24 1.226(4) .
N1 H1 0.8700 .
N1 C16 1.460(4) .
N1 C24 1.332(4) .
N2 C19 1.479(5) .
N2 C22 1.483(5) .
N2 C21 1.470(5) .
C1 H1A 0.9800 .
C1 H1B 0.9800 .
C1 C2 1.553(5) .
C1 C9 1.522(5) .
C2 H2A 0.9800 .
C2 H2B 0.9800 .
C2 C3 1.535(5) .
C19 H19 0.9900 .
C19 C3 1.534(5) .
C19 C20 1.533(5) .
C3 H3 0.9900 .
C3 C4 1.557(5) .
C4 C5 1.519(5) .
C4 C9 1.545(5) .
C4 C23 1.530(4) .
C5 H5A 0.9800 .
C5 H5B 0.9800 .
C5 C6 1.526(5) .
C6 H6A 0.9800 .
C6 H6B 0.9800 .
C6 C7 1.531(5) .
C7 H7 0.9900 .
C7 C8 1.538(5) .
C7 C13 1.554(4) .
C8 H8 0.9900 .
C8 C9 1.525(5) .
C8 C10 1.523(5) .
C9 H9 0.9900 .
C10 H10A 0.9800 .
C10 H10B 0.9800 .
C10 C11 1.522(5) .
C11 H11A 0.9800 .
C11 H11B 0.9800 .
C11 C12 1.510(5) .
C12 H12 0.9900 .
C12 C13 1.550(5) .
C12 C17 1.522(5) .
C13 C14 1.540(6) .
C13 C18 1.530(5) .
C14 H14A 0.9800 .
C14 H14B 0.9800 .
C14 C15 1.530(5) .
C15 H15A 0.9800 .
C15 H15B 0.9800 .
C15 C16 1.514(6) .
C16 H16 0.9900 .
C16 C17 1.533(6) .
C17 H17A 0.9800 .
C17 H17B 0.9800 .
C18 H18A 0.9700 .
C18 H18B 0.9700 .
C18 H18C 0.9700 .
C20 H20A 0.9700 .
C20 H20B 0.9700 .
C20 H20C 0.9700 .
C23 H23A 0.9700 .
C23 H23B 0.9700 .
C23 H23C 0.9700 .
C22 H22A 0.9700 .
C22 H22B 0.9700 .
C22 H22C 0.9700 .
C21 H21A 0.9700 .
C21 H21B 0.9700 .
C21 H21C 0.9700 .
C24 C25 1.498(5) .
C25 C26 1.296(6) .
C25 C28 1.517(6) .
C26 H26 0.9400 .
C26 C27 1.523(6) .
C27 H27A 0.9700 .
C27 H27B 0.9700 .
C27 H27C 0.9700 .
C28 H28A 0.9700 .
C28 H28B 0.9700 .
C28 H28C 0.9700 .
O2 H2C 0.8599 .
O2 H2D 0.8601 .
O3 H3A 0.8300 .
O3 C29 1.394(5) .
C29 H29A 0.9700 .
C29 H29B 0.9700 .
C29 H29C 0.9700 .

loop_
_geom_torsion_atom_site_label_1
_geom_torsion_atom_site_label_2
_geom_torsion_atom_site_label_3
_geom_torsion_atom_site_label_4
_geom_torsion
_geom_torsion_site_symmetry_1
_geom_torsion_site_symmetry_2
_geom_torsion_site_symmetry_3
_geom_torsion_site_symmetry_4
O1 C24 C25 C26 155.5(5) . . . .
O1 C24 C25 C28 -21.1(7) . . . .
N1 C16 C17 C12 179.0(3) . . . .
N1 C24 C25 C26 -27.5(7) . . . .
N1 C24 C25 C28 155.8(5) . . . .
N2 C19 C3 C2 -43.1(4) . . . .
N2 C19 C3 C4 -163.8(3) . . . .
C1 C2 C3 C19 -151.3(3) . . . .
C1 C2 C3 C4 -23.2(4) . . . .
C2 C1 C9 C4 32.0(4) . . . .
C2 C1 C9 C8 160.4(3) . . . .
C2 C3 C4 C5 157.3(3) . . . .
C2 C3 C4 C9 41.9(3) . . . .
C2 C3 C4 C23 -75.9(4) . . . .
C19 C3 C4 C5 -76.5(4) . . . .
C19 C3 C4 C9 168.1(3) . . . .
C19 C3 C4 C23 50.3(4) . . . .
C3 C4 C5 C6 -167.0(3) . . . .
C3 C4 C9 C1 -46.0(3) . . . .
C3 C4 C9 C8 -177.1(3) . . . .
C4 C5 C6 C7 53.7(5) . . . .
C5 C4 C9 C1 -169.1(3) . . . .
C5 C4 C9 C8 59.9(4) . . . .
C5 C6 C7 C8 -49.5(4) . . . .
C5 C6 C7 C13 -177.5(3) . . . .
C6 C7 C8 C9 49.5(4) . . . .
C6 C7 C8 C10 173.4(3) . . . .
C6 C7 C13 C12 -172.6(3) . . . .
C6 C7 C13 C14 -56.0(4) . . . .
C6 C7 C13 C18 65.2(5) . . . .
C7 C8 C9 C1 179.3(3) . . . .
C7 C8 C9 C4 -57.2(4) . . . .
C7 C8 C10 C11 51.9(4) . . . .
C7 C13 C14 C15 -171.2(3) . . . .
C8 C7 C13 C12 59.5(4) . . . .
C8 C7 C13 C14 176.1(3) . . . .
C8 C7 C13 C18 -62.7(4) . . . .
C8 C10 C11 C12 -51.3(5) . . . .
C9 C1 C2 C3 -5.2(4) . . . .
C9 C4 C5 C6 -55.7(4) . . . .
C9 C8 C10 C11 174.5(3) . . . .
C10 C8 C9 C1 56.5(4) . . . .
C10 C8 C9 C4 -180.0(3) . . . .
C10 C11 C12 C13 54.6(4) . . . .
C10 C11 C12 C17 -177.3(3) . . . .
C11 C12 C13 C7 -57.4(4) . . . .
C11 C12 C13 C14 -176.0(3) . . . .
C11 C12 C13 C18 64.7(4) . . . .
C11 C12 C17 C16 174.5(3) . . . .
C12 C13 C14 C15 -54.7(4) . . . .
C13 C7 C8 C9 178.6(3) . . . .
C13 C7 C8 C10 -57.5(4) . . . .
C13 C12 C17 C16 -57.7(4) . . . .
C13 C14 C15 C16 55.3(5) . . . .
C14 C15 C16 N1 -176.9(3) . . . .
C14 C15 C16 C17 -53.4(4) . . . .
C15 C16 C17 C12 55.1(4) . . . .
C16 N1 C24 O1 0.5(7) . . . .
C16 N1 C24 C25 -176.4(4) . . . .
C17 C12 C13 C7 174.3(3) . . . .
C17 C12 C13 C14 55.7(4) . . . .
C17 C12 C13 C18 -63.6(4) . . . .
C18 C13 C14 C15 66.3(4) . . . .
C20 C19 C3 C2 -170.4(4) . . . .
C20 C19 C3 C4 69.0(4) . . . .
C23 C4 C5 C6 66.5(4) . . . .
C23 C4 C9 C1 69.9(4) . . . .
C23 C4 C9 C8 -61.1(4) . . . .
C22 N2 C19 C3 169.1(4) . . . .
C22 N2 C19 C20 -64.1(5) . . . .
C21 N2 C19 C3 -66.9(5) . . . .
C21 N2 C19 C20 59.9(5) . . . .
C24 N1 C16 C15 -126.0(5) . . . .
C24 N1 C16 C17 110.3(5) . . . .
C24 C25 C26 C27 -177.7(4) . . . .
C28 C25 C26 C27 -1.4(8) . . . .

loop_
_twin_individual_id
_twin_individual_mass_fraction_refined
1 1(3)
2 0(3)
